data_4023216
loop_
_publ_author_name
'Taramatee Ramnial'
'Stephanie A. Taylor'
'Marissa L. Bender'
'Brian Gorodetsky'
'Peter T. K. Lee'
'Diane A. Dickie'
'Brett M. McCollum'
'Cory C. Pye'
'Charles J. Walsby'
'Jason A. C. Clyburne'

_publ_contact_author_address
;Department of Chemistry
Saint Mary's University
Halifax NS  B3H 3C3
Canada
;
_publ_contact_author_email jason.clyburne@smu.ca
_publ_contact_author_name 'Jason A. C. Clyburne'
_publ_contact_author_phone 1-902-420-5827
_publ_section_title
;
 Carbon-Centered Strong Bases in Phosphonium Ionic Liquids
;
_journal_name_full 'Journal of Organic Chemistry'
_journal_page_first 801
_journal_page_last 812
_journal_paper_doi 10.1021/jo701289d
_journal_volume 73
_journal_year 2008
_chemical_formula_sum 'C20 H43 O4 P'
_chemical_formula_weight 378.51
_chemical_name_systematic
; 
 ? 
;
_space_group_IT_number 2
_symmetry_cell_setting triclinic
_symmetry_space_group_name_Hall '-P 1'
_symmetry_space_group_name_H-M 'P -1'
_atom_sites_solution_hydrogens geom
_atom_sites_solution_primary direct
_atom_sites_solution_secondary difmap
_audit_creation_method SHELXL-97
_cell_angle_alpha 86.080(3)
_cell_angle_beta 86.642(3)
_cell_angle_gamma 89.612(3)
_cell_formula_units_Z 2
_cell_length_a 9.6642(5)
_cell_length_b 9.6876(6)
_cell_length_c 12.4694(8)
_cell_measurement_temperature 173(2)
_cell_volume 1162.69(12)
_computing_cell_refinement 'Bruker XSCANS'
_computing_data_collection 'Bruker XSCANS'
_computing_data_reduction 'Bruker SHELXTL'
_computing_molecular_graphics 'Bruker SHELXTL'
_computing_publication_material 'Bruker SHELXTL'
_computing_structure_refinement 'SHELXL-97 (Sheldrick, 1997)'
_computing_structure_solution 'SHELXS-97 (Sheldrick, 1990)'
_diffrn_ambient_temperature 173(2)
_diffrn_measured_fraction_theta_full 0.996
_diffrn_measured_fraction_theta_max 0.996
_diffrn_measurement_device_type 'Bruker P4'
_diffrn_measurement_method '\w scans'
_diffrn_radiation_monochromator graphite
_diffrn_radiation_source 'fine-focus sealed tube'
_diffrn_radiation_type MoK\a
_diffrn_radiation_wavelength 0.71073
_diffrn_reflns_av_R_equivalents 0.0295
_diffrn_reflns_av_sigmaI/netI 0.0483
_diffrn_reflns_limit_h_max 11
_diffrn_reflns_limit_h_min -11
_diffrn_reflns_limit_k_max 11
_diffrn_reflns_limit_k_min -11
_diffrn_reflns_limit_l_max 14
_diffrn_reflns_limit_l_min -14
_diffrn_reflns_number 6536
_diffrn_reflns_theta_full 25.00
_diffrn_reflns_theta_max 25.00
_diffrn_reflns_theta_min 2.11
_exptl_absorpt_coefficient_mu 0.137
_exptl_absorpt_correction_type none
_exptl_crystal_density_diffrn 1.081
_exptl_crystal_density_method 'not measured'
_exptl_crystal_F_000 420
_refine_diff_density_max 0.196
_refine_diff_density_min -0.250
_refine_diff_density_rms 0.039
_refine_ls_extinction_method none
_refine_ls_goodness_of_fit_ref 1.082
_refine_ls_hydrogen_treatment mixed
_refine_ls_matrix_type full
_refine_ls_number_parameters 228
_refine_ls_number_reflns 4088
_refine_ls_number_restraints 0
_refine_ls_restrained_S_all 1.082
_refine_ls_R_factor_all 0.0604
_refine_ls_R_factor_gt 0.0422
_refine_ls_shift/su_max 0.000
_refine_ls_shift/su_mean 0.000
_refine_ls_structure_factor_coef Fsqd
_refine_ls_weighting_details 'calc w=1/[\s^2^(Fo^2^)+(0.0487P)^2^+0.1800P] where P=(Fo^2^+2Fc^2^)/3'
_refine_ls_weighting_scheme calc
_refine_ls_wR_factor_gt 0.1029
_refine_ls_wR_factor_ref 0.1088
_reflns_number_gt 3218
_reflns_number_total 4088
_reflns_threshold_expression >2sigma(I)
_cod_data_source_file jo701289d-File002.cif
_cod_data_source_block tr786a
_cod_depositor_comments
;
The following automatic conversions were performed:
'_symmetry_cell_setting' value 'Triclinic' changed to 'triclinic'
according to '/home/saulius/struct/CIF-dictionaries/cif_core.dic'
dictionary named 'cif_core.dic' version 2.4.1 from 2010-06-29.

Automatic conversion script
Id: cif_fix_enum 1527 2010-12-29 10:47:43Z saulius 
;
_cod_database_code 4023216

loop_
_symmetry_equiv_pos_as_xyz
'x, y, z'
'-x, -y, -z'

loop_
_atom_site_label
_atom_site_type_symbol
_atom_site_fract_x
_atom_site_fract_y
_atom_site_fract_z
_atom_site_U_iso_or_equiv
_atom_site_adp_type
_atom_site_occupancy
_atom_site_symmetry_multiplicity
_atom_site_calc_flag
_atom_site_refinement_flags
_atom_site_disorder_assembly
_atom_site_disorder_group
P1 P 0.46538(4) 0.53048(4) 0.24970(3) 0.02399(14) Uani 1 1 d . . .
O1 O 0.67780(15) 0.28751(13) 0.49076(10) 0.0466(4) Uani 1 1 d . . .
O2 O 0.51827(16) 0.12497(14) 0.49989(13) 0.0556(4) Uani 1 1 d . . .
O3 O 0.12527(14) 0.47859(16) -0.00386(12) 0.0522(4) Uani 1 1 d . . .
O4 O 0.28569(14) 0.31523(16) -0.00928(11) 0.0480(4) Uani 1 1 d . . .
C1 C 0.53417(17) 0.41018(16) 0.15746(13) 0.0257(4) Uani 1 1 d . . .
H1A H 0.4620 0.3912 0.1073 0.031 Uiso 1 1 calc R . .
H1B H 0.6131 0.4543 0.1143 0.031 Uiso 1 1 calc R . .
C2 C 0.58335(18) 0.27254(17) 0.20918(13) 0.0284(4) Uani 1 1 d . . .
H2A H 0.6615 0.2890 0.2545 0.034 Uiso 1 1 calc R . .
H2B H 0.5070 0.2296 0.2561 0.034 Uiso 1 1 calc R . .
C3 C 0.6296(2) 0.17479(18) 0.12368(14) 0.0350(5) Uani 1 1 d . . .
H3A H 0.7040 0.2197 0.0759 0.042 Uiso 1 1 calc R . .
H3B H 0.5506 0.1581 0.0792 0.042 Uiso 1 1 calc R . .
C4 C 0.6825(2) 0.03634(19) 0.17039(17) 0.0464(5) Uani 1 1 d . . .
H4A H 0.7100 -0.0222 0.1117 0.070 Uiso 1 1 calc R . .
H4B H 0.6089 -0.0095 0.2169 0.070 Uiso 1 1 calc R . .
H4C H 0.7626 0.0517 0.2127 0.070 Uiso 1 1 calc R . .
C5 C 0.58854(16) 0.57562(17) 0.34235(13) 0.0249(4) Uani 1 1 d . . .
H5A H 0.5423 0.6374 0.3935 0.030 Uiso 1 1 calc R . .
H5B H 0.6153 0.4902 0.3844 0.030 Uiso 1 1 calc R . .
C6 C 0.72094(17) 0.64677(18) 0.29400(14) 0.0293(4) Uani 1 1 d . . .
H6A H 0.7675 0.5881 0.2407 0.035 Uiso 1 1 calc R . .
H6B H 0.6971 0.7363 0.2563 0.035 Uiso 1 1 calc R . .
C7 C 0.81833(18) 0.6712(2) 0.38185(15) 0.0339(4) Uani 1 1 d . . .
H7A H 0.8405 0.5811 0.4195 0.041 Uiso 1 1 calc R . .
H7B H 0.7704 0.7289 0.4351 0.041 Uiso 1 1 calc R . .
C8 C 0.9527(2) 0.7417(2) 0.34023(17) 0.0476(5) Uani 1 1 d . . .
H8A H 1.0108 0.7542 0.4006 0.071 Uiso 1 1 calc R . .
H8B H 0.9319 0.8321 0.3046 0.071 Uiso 1 1 calc R . .
H8C H 1.0020 0.6842 0.2887 0.071 Uiso 1 1 calc R . .
C9 C 0.41085(17) 0.67796(16) 0.16806(13) 0.0258(4) Uani 1 1 d . . .
H9A H 0.4920 0.7146 0.1231 0.031 Uiso 1 1 calc R . .
H9B H 0.3423 0.6471 0.1188 0.031 Uiso 1 1 calc R . .
C10 C 0.34674(17) 0.79559(17) 0.22987(13) 0.0286(4) Uani 1 1 d . . .
H10A H 0.2652 0.7604 0.2750 0.034 Uiso 1 1 calc R . .
H10B H 0.4151 0.8289 0.2783 0.034 Uiso 1 1 calc R . .
C11 C 0.3023(2) 0.91547(18) 0.15447(15) 0.0350(5) Uani 1 1 d . . .
H11A H 0.2327 0.8823 0.1072 0.042 Uiso 1 1 calc R . .
H11B H 0.3836 0.9488 0.1081 0.042 Uiso 1 1 calc R . .
C12 C 0.2411(2) 1.0352(2) 0.21442(17) 0.0490(6) Uani 1 1 d . . .
H12A H 0.2135 1.1093 0.1624 0.073 Uiso 1 1 calc R . .
H12B H 0.3106 1.0704 0.2598 0.073 Uiso 1 1 calc R . .
H12C H 0.1598 1.0032 0.2597 0.073 Uiso 1 1 calc R . .
C13 C 0.32144(17) 0.45699(17) 0.33089(13) 0.0261(4) Uani 1 1 d . . .
H13A H 0.3540 0.3742 0.3733 0.031 Uiso 1 1 calc R . .
H13B H 0.2881 0.5249 0.3824 0.031 Uiso 1 1 calc R . .
C14 C 0.20020(17) 0.41554(18) 0.26715(13) 0.0286(4) Uani 1 1 d . . .
H14A H 0.2321 0.3455 0.2170 0.034 Uiso 1 1 calc R . .
H14B H 0.1678 0.4975 0.2237 0.034 Uiso 1 1 calc R . .
C15 C 0.07969(18) 0.35662(19) 0.34034(14) 0.0336(4) Uani 1 1 d . . .
H15A H 0.1120 0.2737 0.3827 0.040 Uiso 1 1 calc R . .
H15B H 0.0494 0.4261 0.3915 0.040 Uiso 1 1 calc R . .
C16 C -0.04273(19) 0.3175(2) 0.27839(16) 0.0421(5) Uani 1 1 d . . .
H16A H -0.1173 0.2811 0.3290 0.063 Uiso 1 1 calc R . .
H16B H -0.0141 0.2466 0.2291 0.063 Uiso 1 1 calc R . .
H16C H -0.0760 0.3994 0.2370 0.063 Uiso 1 1 calc R . .
C20 C 0.6453(2) 0.1651(2) 0.49071(14) 0.0403(5) Uani 1 1 d . . .
C21 C 0.7544(2) 0.0553(2) 0.47957(17) 0.0504(6) Uani 1 1 d . . .
H21A H 0.8463 0.0983 0.4738 0.076 Uiso 1 1 calc R . .
H21B H 0.7409 0.0064 0.4147 0.076 Uiso 1 1 calc R . .
H21C H 0.7473 -0.0105 0.5429 0.076 Uiso 1 1 calc R . .
C30 C 0.1633(2) 0.3520(2) -0.01189(14) 0.0414(5) Uani 1 1 d . . .
C31 C 0.0521(2) 0.2479(3) -0.02480(18) 0.0545(6) Uani 1 1 d . . .
H31A H 0.0941 0.1560 -0.0298 0.082 Uiso 1 1 calc R . .
H31B H 0.0044 0.2732 -0.0905 0.082 Uiso 1 1 calc R . .
H31C H -0.0146 0.2464 0.0375 0.082 Uiso 1 1 calc R . .
H2C H 0.5000 0.0000 0.5000 0.096(12) Uiso 1 2 d S . .
H3C H 0.0000 0.5000 0.0000 0.098(13) Uiso 1 2 d S . .

loop_
_atom_site_aniso_label
_atom_site_aniso_U_11
_atom_site_aniso_U_22
_atom_site_aniso_U_33
_atom_site_aniso_U_23
_atom_site_aniso_U_13
_atom_site_aniso_U_12
P1 0.0238(2) 0.0237(2) 0.0244(2) -0.00177(17) -0.00105(18) 0.00061(18)
O1 0.0734(10) 0.0302(8) 0.0357(8) -0.0052(6) 0.0045(7) -0.0033(7)
O2 0.0575(10) 0.0356(8) 0.0731(11) -0.0122(7) 0.0107(8) -0.0008(7)
O3 0.0376(8) 0.0599(10) 0.0574(10) 0.0132(8) -0.0073(7) -0.0021(7)
O4 0.0323(8) 0.0740(10) 0.0369(8) 0.0010(7) -0.0017(6) 0.0007(7)
C1 0.0267(9) 0.0254(9) 0.0254(9) -0.0036(7) -0.0011(7) -0.0002(7)
C2 0.0289(10) 0.0276(9) 0.0290(9) -0.0035(7) -0.0024(7) 0.0027(8)
C3 0.0416(11) 0.0298(10) 0.0338(10) -0.0067(8) -0.0003(8) 0.0061(9)
C4 0.0565(14) 0.0337(11) 0.0499(13) -0.0080(9) -0.0061(10) 0.0119(10)
C5 0.0260(9) 0.0242(9) 0.0247(9) -0.0029(7) -0.0026(7) 0.0024(7)
C6 0.0288(10) 0.0300(10) 0.0290(9) -0.0023(7) -0.0017(8) 0.0001(8)
C7 0.0303(10) 0.0388(11) 0.0337(10) -0.0080(8) -0.0043(8) -0.0042(8)
C8 0.0354(11) 0.0620(14) 0.0466(12) -0.0086(10) -0.0042(9) -0.0142(10)
C9 0.0253(9) 0.0262(9) 0.0259(9) 0.0005(7) -0.0033(7) 0.0006(7)
C10 0.0283(9) 0.0256(9) 0.0316(10) 0.0002(7) -0.0013(8) 0.0002(8)
C11 0.0419(11) 0.0286(10) 0.0349(10) -0.0004(8) -0.0082(8) 0.0038(8)
C12 0.0650(15) 0.0300(11) 0.0522(13) -0.0022(9) -0.0070(11) 0.0124(10)
C13 0.0269(9) 0.0258(9) 0.0253(9) -0.0022(7) 0.0004(7) 0.0002(7)
C14 0.0272(9) 0.0296(10) 0.0289(9) -0.0034(7) 0.0000(7) 0.0008(8)
C15 0.0276(10) 0.0380(11) 0.0345(10) 0.0000(8) 0.0002(8) -0.0018(8)
C16 0.0272(10) 0.0536(13) 0.0450(12) 0.0010(10) -0.0024(9) -0.0058(9)
C20 0.0638(15) 0.0338(12) 0.0228(10) -0.0032(8) 0.0034(9) 0.0009(10)
C21 0.0646(15) 0.0385(12) 0.0481(13) -0.0036(10) -0.0022(11) 0.0024(11)
C30 0.0356(12) 0.0659(15) 0.0213(10) 0.0060(9) -0.0015(8) -0.0027(10)
C31 0.0412(12) 0.0772(17) 0.0460(13) -0.0089(12) -0.0031(10) -0.0072(11)

loop_
_atom_type_symbol
_atom_type_description
_atom_type_scat_dispersion_real
_atom_type_scat_dispersion_imag
_atom_type_scat_source
C C 0.0033 0.0016 'International Tables Vol C Tables 4.2.6.8 and 6.1.1.4'
H H 0.0000 0.0000 'International Tables Vol C Tables 4.2.6.8 and 6.1.1.4'
O O 0.0106 0.0060 'International Tables Vol C Tables 4.2.6.8 and 6.1.1.4'
P P 0.1023 0.0942 'International Tables Vol C Tables 4.2.6.8 and 6.1.1.4'

loop_
_geom_angle_atom_site_label_1
_geom_angle_atom_site_label_2
_geom_angle_atom_site_label_3
_geom_angle
_geom_angle_site_symmetry_1
_geom_angle_site_symmetry_3
_geom_angle_publ_flag
C5 P1 C1 112.39(8) . . ?
C5 P1 C9 111.92(8) . . ?
C1 P1 C9 105.73(8) . . ?
C5 P1 C13 105.54(8) . . ?
C1 P1 C13 110.85(8) . . ?
C9 P1 C13 110.51(8) . . ?
C2 C1 P1 115.23(11) . . ?
C3 C2 C1 110.78(14) . . ?
C2 C3 C4 113.25(15) . . ?
C6 C5 P1 116.52(11) . . ?
C7 C6 C5 110.27(14) . . ?
C6 C7 C8 113.51(15) . . ?
C10 C9 P1 115.31(11) . . ?
C11 C10 C9 111.75(14) . . ?
C10 C11 C12 112.63(15) . . ?
C14 C13 P1 114.33(11) . . ?
C13 C14 C15 112.06(14) . . ?
C16 C15 C14 112.73(15) . . ?
O1 C20 O2 122.36(18) . . ?
O1 C20 C21 120.6(2) . . ?
O2 C20 C21 117.08(18) . . ?
O4 C30 O3 122.4(2) . . ?
O4 C30 C31 120.2(2) . . ?
O3 C30 C31 117.38(18) . . ?

loop_
_geom_bond_atom_site_label_1
_geom_bond_atom_site_label_2
_geom_bond_distance
_geom_bond_site_symmetry_2
_geom_bond_publ_flag
P1 C5 1.7832(18) . ?
P1 C1 1.7905(16) . ?
P1 C9 1.7914(15) . ?
P1 C13 1.7936(16) . ?
O1 C20 1.229(2) . ?
O2 C20 1.286(3) . ?
O3 C30 1.287(2) . ?
O4 C30 1.235(2) . ?
C1 C2 1.526(2) . ?
C2 C3 1.520(2) . ?
C3 C4 1.523(2) . ?
C5 C6 1.530(2) . ?
C6 C7 1.517(2) . ?
C7 C8 1.518(3) . ?
C9 C10 1.527(2) . ?
C10 C11 1.519(2) . ?
C11 C12 1.521(2) . ?
C13 C14 1.525(2) . ?
C14 C15 1.526(2) . ?
C15 C16 1.514(3) . ?
C20 C21 1.500(3) . ?
C30 C31 1.502(3) . ?

loop_
_geom_hbond_atom_site_label_D
_geom_hbond_atom_site_label_H
_geom_hbond_atom_site_label_A
_geom_hbond_distance_DH
_geom_hbond_distance_HA
_geom_hbond_distance_DA
_geom_hbond_angle_DHA
_geom_hbond_site_symmetry_A
O2 H2C O2 1.2245(14) 1.2245(14) 2.449(3) 180.00(15) 2_656
O3 H3C O3 1.2256(14) 1.2256(14) 2.451(3) 180.0 2_565

loop_
_cod_related_entry_id
_cod_related_entry_database
_cod_related_entry_code
1 ChemSpider 78754
